data_7127313
loop_
_publ_author_name
'Manna, Sabyasachi'
'Someswara Ashwathappa, Puneeth Kumar'
'Prabhu, Kandikere Ramaiah'

_publ_section_title
;
 Visible light-mediated ipso-annulation of activated alkynes: access to
 3-alkylated spiro[4,5]-trienones, thiaspiro[4,5]-trienones and
 azaspiro[4,5]-trienones.
;
_journal_issue 86
_journal_name_full 'Chemical communications (Cambridge, England)'
_journal_page_first 13165
_journal_page_last 13168
_journal_paper_doi 10.1039/d0cc01217c
_journal_volume 56
_journal_year 2020
_chemical_formula_moiety 'C25 H24 O9'
_chemical_formula_sum 'C25 H24 O9'
_chemical_formula_weight 468.44
_chemical_name_systematic 'triethyl (2,8-dioxo-4-phenyl-1-oxaspiro[4.5]deca-3,6,9-trien-3-yl)methanetricarboxylate'
_space_group_crystal_system orthorhombic
_space_group_IT_number 61
_space_group_name_Hall '-P 2ac 2ab'
_space_group_name_H-M_alt 'P b c a'
_atom_sites_solution_hydrogens geom
_audit_creation_method SHELXL-2013
_audit_update_record
;
2020-01-09 deposited with the CCDC.	2020-09-21 downloaded from the CCDC.
;
_cell_angle_alpha 90
_cell_angle_beta 90
_cell_angle_gamma 90
_cell_formula_units_Z 8
_cell_length_a 22.085(7)
_cell_length_b 9.856(3)
_cell_length_c 22.387(7)
_cell_measurement_reflns_used 137886
_cell_measurement_temperature 296(2)
_cell_measurement_theta_max 27.6
_cell_measurement_theta_min 2.9
_cell_volume 4873(3)
_computing_structure_refinement 'SHELXL-2013 (Sheldrick, 2013)'
_diffrn_ambient_temperature 296(2)
_diffrn_measured_fraction_theta_full 0.999
_diffrn_measured_fraction_theta_max 0.996
_diffrn_measurement_device_type 'Bruker APEX-III CCD'
_diffrn_radiation_type MoK\a
_diffrn_radiation_wavelength 0.71073
_diffrn_reflns_av_R_equivalents 0.1084
_diffrn_reflns_av_unetI/netI 0.0406
_diffrn_reflns_Laue_measured_fraction_full 0.999
_diffrn_reflns_Laue_measured_fraction_max 0.996
_diffrn_reflns_limit_h_max 28
_diffrn_reflns_limit_h_min -28
_diffrn_reflns_limit_k_max 12
_diffrn_reflns_limit_k_min -12
_diffrn_reflns_limit_l_max 29
_diffrn_reflns_limit_l_min -29
_diffrn_reflns_number 137886
_diffrn_reflns_point_group_measured_fraction_full 0.999
_diffrn_reflns_point_group_measured_fraction_max 0.996
_diffrn_reflns_theta_full 25.242
_diffrn_reflns_theta_max 27.632
_diffrn_reflns_theta_min 2.904
_exptl_absorpt_coefficient_mu 0.098
_exptl_absorpt_correction_T_max 0.987
_exptl_absorpt_correction_T_min 0.982
_exptl_absorpt_correction_type empirical
_exptl_absorpt_process_details SADABS
_exptl_crystal_colour Colorless
_exptl_crystal_density_diffrn 1.277
_exptl_crystal_description 'Needle Shaped'
_exptl_crystal_F_000 1968
_exptl_crystal_size_max 0.25
_exptl_crystal_size_mid 0.15
_exptl_crystal_size_min 0.12
_refine_diff_density_max 0.408
_refine_diff_density_min -0.360
_refine_diff_density_rms 0.069
_refine_ls_extinction_method none
_refine_ls_goodness_of_fit_ref 1.739
_refine_ls_hydrogen_treatment constr
_refine_ls_matrix_type full
_refine_ls_number_parameters 310
_refine_ls_number_reflns 5649
_refine_ls_number_restraints 0
_refine_ls_restrained_S_all 1.739
_refine_ls_R_factor_all 0.1687
_refine_ls_R_factor_gt 0.1068
_refine_ls_shift/su_max 0.000
_refine_ls_shift/su_mean 0.000
_refine_ls_structure_factor_coef Fsqd
_refine_ls_weighting_details 'w=1/[\s^2^(Fo^2^)+(0.1000P)^2^] where P=(Fo^2^+2Fc^2^)/3'
_refine_ls_weighting_scheme calc
_refine_ls_wR_factor_gt 0.2705
_refine_ls_wR_factor_ref 0.2903
_reflns_Friedel_coverage 0.000
_reflns_number_gt 3302
_reflns_number_total 5649
_reflns_threshold_expression 'I > 2\s(I)'
_cod_data_source_file d0cc01217c2.cif
_cod_data_source_block shelx
_cod_depositor_comments 'Adding full bibliography for 7127313.cif.'
_cod_database_code 7127313
_shelx_space_group_comment
;
The symmetry employed for this shelxl refinement is uniquely defined
by the following loop, which should always be used as a source of
symmetry information in preference to the above space-group names.
They are only intended as comments.
;
_shelx_estimated_absorpt_t_min 0.983
_shelx_estimated_absorpt_t_max 0.988
_shelxl_version_number 2013-4

loop_
_space_group_symop_operation_xyz
'x, y, z'
'x+1/2, -y+1/2, -z'
'-x, y+1/2, -z+1/2'
'-x+1/2, -y, z+1/2'
'-x, -y, -z'
'-x-1/2, y-1/2, z'
'x, -y-1/2, z-1/2'
'x-1/2, y, -z-1/2'

loop_
_atom_site_label
_atom_site_type_symbol
_atom_site_fract_x
_atom_site_fract_y
_atom_site_fract_z
_atom_site_U_iso_or_equiv
_atom_site_adp_type
_atom_site_occupancy
_atom_site_site_symmetry_order
_atom_site_calc_flag
_atom_site_refinement_flags_posn
_atom_site_refinement_flags_adp
_atom_site_refinement_flags_occupancy
_atom_site_disorder_assembly
_atom_site_disorder_group
O1 O 0.68100(12) 0.6678(3) 0.45206(11) 0.0717(8) Uani 1 1 d . . . . .
O2 O 0.7077(2) 0.4519(5) 0.10865(17) 0.170(2) Uani 1 1 d . . . . .
O3 O 0.68402(12) 0.7992(2) 0.28289(11) 0.0718(8) Uani 1 1 d . . . . .
O4 O 0.66716(13) 0.9175(3) 0.36667(12) 0.0716(8) Uani 1 1 d . . . . .
O5 O 0.61441(12) 0.7798(3) 0.50766(10) 0.0726(8) Uani 1 1 d . . . . .
O6 O 0.56630(13) 0.4862(2) 0.45855(11) 0.0707(8) Uani 1 1 d . . . . .
O7 O 0.50444(11) 0.5566(2) 0.38532(10) 0.0591(7) Uani 1 1 d . . . . .
O8 O 0.50152(11) 0.8083(2) 0.45330(11) 0.0635(7) Uani 1 1 d . . . . .
O9 O 0.53038(12) 0.8837(3) 0.36303(12) 0.0675(7) Uani 1 1 d . . . . .
C1 C 0.7622(3) 0.8073(7) 0.4950(4) 0.167(3) Uani 1 1 d . . . . .
H10 H 0.7813 0.8142 0.4566 0.250 Uiso 1 1 calc R U . . .
H1 H 0.7926 0.8071 0.5257 0.250 Uiso 1 1 calc R U . . .
H11 H 0.7356 0.8833 0.5008 0.250 Uiso 1 1 calc R U . . .
C2 C 0.7272(2) 0.6811(6) 0.4981(2) 0.0995(16) Uani 1 1 d . . . . .
H12 H 0.7549 0.6051 0.4948 0.119 Uiso 1 1 calc R U . . .
H9 H 0.7078 0.6758 0.5369 0.119 Uiso 1 1 calc R U . . .
C3 C 0.62794(17) 0.7237(4) 0.46300(15) 0.0528(9) Uani 1 1 d . . . . .
C4 C 0.58543(14) 0.7000(3) 0.40946(13) 0.0436(8) Uani 1 1 d . . . . .
C5 C 0.62083(14) 0.6977(3) 0.35131(12) 0.0427(8) Uani 1 1 d . . . . .
C6 C 0.62722(14) 0.6059(3) 0.30829(12) 0.0455(8) Uani 1 1 d . . . . .
C7 C 0.66861(16) 0.6645(4) 0.25981(15) 0.0550(9) Uani 1 1 d . . . . .
C8 C 0.63538(18) 0.6856(4) 0.20283(15) 0.0644(10) Uani 1 1 d . . . . .
H3 H 0.6035 0.7472 0.2019 0.077 Uiso 1 1 calc R U . . .
C9 C 0.6498(2) 0.6194(4) 0.15355(16) 0.0801(13) Uani 1 1 d . . . . .
H2 H 0.6276 0.6348 0.1189 0.096 Uiso 1 1 calc R U . . .
C10 C 0.6992(2) 0.5237(5) 0.15223(19) 0.0940(16) Uani 1 1 d . . . . .
C11 C 0.60779(15) 0.4628(3) 0.30346(13) 0.0459(8) Uani 1 1 d . . . . .
C12 C 0.56617(18) 0.4193(4) 0.26139(15) 0.0617(10) Uani 1 1 d . . . . .
H8 H 0.5477 0.4817 0.2361 0.074 Uiso 1 1 calc R U . . .
C13 C 0.5521(2) 0.2827(4) 0.25702(17) 0.0786(12) Uani 1 1 d . . . . .
H4 H 0.5241 0.2533 0.2288 0.094 Uiso 1 1 calc R U . . .
C14 C 0.5793(2) 0.1913(4) 0.2940(2) 0.0872(14) Uani 1 1 d . . . . .
H5 H 0.5703 0.0995 0.2901 0.105 Uiso 1 1 calc R U . . .
C15 C 0.6189(2) 0.2315(4) 0.33595(19) 0.0814(13) Uani 1 1 d . . . . .
H6 H 0.6357 0.1683 0.3619 0.098 Uiso 1 1 calc R U . . .
C16 C 0.6347(2) 0.3678(4) 0.34056(15) 0.0649(11) Uani 1 1 d . . . . .
H7 H 0.6634 0.3951 0.3685 0.078 Uiso 1 1 calc R U . . .
C17 C 0.65829(18) 0.8175(4) 0.33811(16) 0.0572(9) Uani 1 1 d . . . . .
C18 C 0.55189(16) 0.5656(3) 0.42131(14) 0.0502(8) Uani 1 1 d . . . . .
C19 C 0.4623(2) 0.4454(4) 0.3940(2) 0.0842(14) Uani 1 1 d . . . . .
H14 H 0.4649 0.4122 0.4347 0.101 Uiso 1 1 calc R U . . .
H13 H 0.4721 0.3714 0.3671 0.101 Uiso 1 1 calc R U . . .
C20 C 0.4014(2) 0.4952(6) 0.3818(3) 0.1129(19) Uani 1 1 d . . . . .
H17 H 0.3927 0.5706 0.4076 0.169 Uiso 1 1 calc R U . . .
H16 H 0.3726 0.4240 0.3890 0.169 Uiso 1 1 calc R U . . .
H15 H 0.3987 0.5239 0.3409 0.169 Uiso 1 1 calc R U . . .
C21 C 0.53604(16) 0.8109(3) 0.40521(15) 0.0510(8) Uani 1 1 d . . . . .
C22 C 0.44794(18) 0.8961(4) 0.45260(19) 0.0763(12) Uani 1 1 d . . . . .
H18 H 0.4223 0.8742 0.4188 0.092 Uiso 1 1 calc R U . . .
H19 H 0.4599 0.9906 0.4497 0.092 Uiso 1 1 calc R U . . .
C23 C 0.4151(2) 0.8711(6) 0.5097(3) 0.1163(19) Uani 1 1 d . . . . .
H20 H 0.3998 0.7800 0.5100 0.174 Uiso 1 1 calc R U . . .
H21 H 0.3820 0.9338 0.5131 0.174 Uiso 1 1 calc R U . . .
H22 H 0.4424 0.8835 0.5426 0.174 Uiso 1 1 calc R U . . .
C24 C 0.72421(18) 0.5845(4) 0.25323(18) 0.0729(12) Uani 1 1 d . . . . .
H23 H 0.7513 0.5811 0.2850 0.087 Uiso 1 1 calc R U . . .
C25 C 0.7373(2) 0.5175(5) 0.2041(2) 0.0906(15) Uani 1 1 d . . . . .
H24 H 0.7722 0.4647 0.2030 0.109 Uiso 1 1 calc R U . . .

loop_
_atom_site_aniso_label
_atom_site_aniso_U_11
_atom_site_aniso_U_22
_atom_site_aniso_U_33
_atom_site_aniso_U_23
_atom_site_aniso_U_13
_atom_site_aniso_U_12
O1 0.0731(18) 0.083(2) 0.0589(16) 0.0035(13) -0.0128(13) 0.0170(15)
O2 0.235(5) 0.201(5) 0.074(2) -0.033(3) 0.021(3) 0.104(4)
O3 0.096(2) 0.0561(17) 0.0636(16) 0.0098(13) 0.0211(14) -0.0135(14)
O4 0.0916(19) 0.0434(15) 0.0799(18) -0.0006(14) 0.0005(15) -0.0148(13)
O5 0.0877(18) 0.0844(19) 0.0458(14) -0.0205(14) -0.0053(13) -0.0032(15)
O6 0.106(2) 0.0486(15) 0.0579(16) 0.0148(12) -0.0007(14) -0.0038(14)
O7 0.0691(15) 0.0581(15) 0.0501(14) -0.0012(11) 0.0002(13) -0.0198(12)
O8 0.0700(16) 0.0603(16) 0.0601(16) -0.0026(12) 0.0108(13) 0.0157(13)
O9 0.0758(17) 0.0577(16) 0.0689(16) 0.0144(13) -0.0061(14) 0.0113(13)
C1 0.144(6) 0.142(6) 0.215(8) 0.002(5) -0.063(6) -0.035(5)
C2 0.080(3) 0.130(5) 0.088(3) 0.003(3) -0.026(3) 0.006(3)
C3 0.066(2) 0.050(2) 0.0425(19) -0.0018(16) -0.0038(17) -0.0054(18)
C4 0.0568(19) 0.0378(17) 0.0364(16) -0.0045(13) -0.0025(14) 0.0014(14)
C5 0.0541(19) 0.0383(17) 0.0357(16) 0.0049(13) -0.0023(14) -0.0004(15)
C6 0.0605(19) 0.0471(19) 0.0288(15) 0.0058(14) -0.0034(14) 0.0100(15)
C7 0.064(2) 0.055(2) 0.0460(19) 0.0127(16) 0.0047(16) 0.0031(17)
C8 0.080(3) 0.069(3) 0.044(2) 0.0176(18) 0.0079(18) 0.020(2)
C9 0.122(4) 0.082(3) 0.036(2) 0.0120(19) 0.005(2) 0.021(3)
C10 0.121(4) 0.114(4) 0.047(2) 0.001(2) 0.024(2) 0.048(3)
C11 0.068(2) 0.0376(18) 0.0320(15) 0.0024(13) 0.0014(15) 0.0042(15)
C12 0.082(3) 0.059(2) 0.0437(19) 0.0032(17) -0.0009(19) -0.001(2)
C13 0.120(4) 0.058(3) 0.058(2) -0.008(2) -0.004(2) -0.023(2)
C14 0.146(4) 0.044(2) 0.072(3) -0.006(2) 0.013(3) -0.009(3)
C15 0.137(4) 0.039(2) 0.068(3) 0.006(2) -0.003(3) 0.011(2)
C16 0.103(3) 0.044(2) 0.048(2) 0.0016(16) -0.0115(19) 0.014(2)
C17 0.077(2) 0.047(2) 0.048(2) 0.0038(17) 0.0067(18) 0.0005(18)
C18 0.070(2) 0.0444(19) 0.0367(17) -0.0033(15) 0.0108(17) -0.0037(17)
C19 0.114(4) 0.065(3) 0.074(3) -0.013(2) 0.012(3) -0.043(3)
C20 0.079(3) 0.106(4) 0.154(5) -0.001(4) -0.003(3) -0.036(3)
C21 0.063(2) 0.0433(19) 0.0471(19) -0.0048(16) -0.0084(17) 0.0003(16)
C22 0.068(3) 0.065(3) 0.096(3) -0.006(2) 0.007(2) 0.015(2)
C23 0.095(3) 0.095(4) 0.159(5) -0.013(4) 0.055(4) 0.005(3)
C24 0.066(2) 0.092(3) 0.060(2) 0.020(2) 0.012(2) 0.018(2)
C25 0.092(3) 0.112(4) 0.068(3) 0.014(3) 0.023(3) 0.045(3)

loop_
_atom_type_symbol
_atom_type_description
_atom_type_scat_dispersion_real
_atom_type_scat_dispersion_imag
_atom_type_scat_source
C C 0.0033 0.0016 'International Tables Vol C Tables 4.2.6.8 and 6.1.1.4'
H H 0.0000 0.0000 'International Tables Vol C Tables 4.2.6.8 and 6.1.1.4'
O O 0.0106 0.0060 'International Tables Vol C Tables 4.2.6.8 and 6.1.1.4'

loop_
_geom_angle_atom_site_label_1
_geom_angle_atom_site_label_2
_geom_angle_atom_site_label_3
_geom_angle
_geom_angle_site_symmetry_1
_geom_angle_site_symmetry_3
_geom_angle_publ_flag
C3 O1 C2 117.0(3) . . ?
C17 O3 C7 109.9(3) . . ?
C18 O7 C19 118.5(3) . . ?
C21 O8 C22 116.5(3) . . ?
C2 C1 H10 109.5 . . ?
C2 C1 H1 109.5 . . ?
H10 C1 H1 109.5 . . ?
C2 C1 H11 109.5 . . ?
H10 C1 H11 109.5 . . ?
H1 C1 H11 109.5 . . ?
O1 C2 C1 114.4(5) . . ?
O1 C2 H12 108.7 . . ?
C1 C2 H12 108.7 . . ?
O1 C2 H9 108.7 . . ?
C1 C2 H9 108.7 . . ?
H12 C2 H9 107.6 . . ?
O5 C3 O1 125.3(3) . . ?
O5 C3 C4 125.1(3) . . ?
O1 C3 C4 109.5(3) . . ?
C5 C4 C3 110.8(3) . . ?
C5 C4 C18 112.5(2) . . ?
C3 C4 C18 106.8(3) . . ?
C5 C4 C21 108.7(2) . . ?
C3 C4 C21 111.8(3) . . ?
C18 C4 C21 106.2(3) . . ?
C6 C5 C17 109.9(3) . . ?
C6 C5 C4 133.3(3) . . ?
C17 C5 C4 116.7(3) . . ?
C5 C6 C11 132.2(3) . . ?
C5 C6 C7 108.7(3) . . ?
C11 C6 C7 118.8(3) . . ?
O3 C7 C24 109.1(3) . . ?
O3 C7 C8 106.9(3) . . ?
C24 C7 C8 113.7(3) . . ?
O3 C7 C6 103.3(3) . . ?
C24 C7 C6 111.6(3) . . ?
C8 C7 C6 111.5(3) . . ?
C9 C8 C7 121.9(3) . . ?
C9 C8 H3 119.0 . . ?
C7 C8 H3 119.0 . . ?
C8 C9 C10 121.5(4) . . ?
C8 C9 H2 119.3 . . ?
C10 C9 H2 119.3 . . ?
O2 C10 C25 122.2(5) . . ?
O2 C10 C9 120.8(5) . . ?
C25 C10 C9 117.0(4) . . ?
C12 C11 C16 118.9(3) . . ?
C12 C11 C6 122.6(3) . . ?
C16 C11 C6 118.4(3) . . ?
C11 C12 C13 119.8(4) . . ?
C11 C12 H8 120.1 . . ?
C13 C12 H8 120.1 . . ?
C14 C13 C12 120.1(4) . . ?
C14 C13 H4 119.9 . . ?
C12 C13 H4 119.9 . . ?
C15 C14 C13 121.1(4) . . ?
C15 C14 H5 119.5 . . ?
C13 C14 H5 119.5 . . ?
C14 C15 C16 120.0(4) . . ?
C14 C15 H6 120.0 . . ?
C16 C15 H6 120.0 . . ?
C11 C16 C15 120.0(4) . . ?
C11 C16 H7 120.0 . . ?
C15 C16 H7 120.0 . . ?
O4 C17 O3 121.6(3) . . ?
O4 C17 C5 130.4(3) . . ?
O3 C17 C5 107.9(3) . . ?
O6 C18 O7 126.5(3) . . ?
O6 C18 C4 124.0(3) . . ?
O7 C18 C4 109.5(3) . . ?
O7 C19 C20 108.2(4) . . ?
O7 C19 H14 110.1 . . ?
C20 C19 H14 110.1 . . ?
O7 C19 H13 110.1 . . ?
C20 C19 H13 110.1 . . ?
H14 C19 H13 108.4 . . ?
C19 C20 H17 109.5 . . ?
C19 C20 H16 109.5 . . ?
H17 C20 H16 109.5 . . ?
C19 C20 H15 109.5 . . ?
H17 C20 H15 109.5 . . ?
H16 C20 H15 109.5 . . ?
O9 C21 O8 126.6(3) . . ?
O9 C21 C4 123.2(3) . . ?
O8 C21 C4 110.1(3) . . ?
O8 C22 C23 106.6(3) . . ?
O8 C22 H18 110.4 . . ?
C23 C22 H18 110.4 . . ?
O8 C22 H19 110.4 . . ?
C23 C22 H19 110.4 . . ?
H18 C22 H19 108.6 . . ?
C22 C23 H20 109.5 . . ?
C22 C23 H21 109.5 . . ?
H20 C23 H21 109.5 . . ?
C22 C23 H22 109.5 . . ?
H20 C23 H22 109.5 . . ?
H21 C23 H22 109.5 . . ?
C25 C24 C7 122.6(4) . . ?
C25 C24 H23 118.7 . . ?
C7 C24 H23 118.7 . . ?
C24 C25 C10 121.7(4) . . ?
C24 C25 H24 119.1 . . ?
C10 C25 H24 119.1 . . ?

loop_
_geom_bond_atom_site_label_1
_geom_bond_atom_site_label_2
_geom_bond_distance
_geom_bond_site_symmetry_2
_geom_bond_publ_flag
O1 C3 1.318(4) . ?
O1 C2 1.456(5) . ?
O2 C10 1.220(5) . ?
O3 C17 1.372(4) . ?
O3 C7 1.464(4) . ?
O4 C17 1.191(4) . ?
O5 C3 1.181(4) . ?
O6 C18 1.187(4) . ?
O7 C18 1.325(4) . ?
O7 C19 1.450(4) . ?
O8 C21 1.320(4) . ?
O8 C22 1.466(4) . ?
O9 C21 1.193(4) . ?
C1 C2 1.466(8) . ?
C1 H10 0.9600 . ?
C1 H1 0.9600 . ?
C1 H11 0.9600 . ?
C2 H12 0.9700 . ?
C2 H9 0.9700 . ?
C3 C4 1.540(4) . ?
C4 C5 1.519(4) . ?
C4 C18 1.541(4) . ?
C4 C21 1.547(5) . ?
C5 C6 1.329(4) . ?
C5 C17 1.471(5) . ?
C6 C11 1.478(5) . ?
C6 C7 1.532(4) . ?
C7 C24 1.467(5) . ?
C7 C8 1.486(5) . ?
C8 C9 1.321(5) . ?
C8 H3 0.9300 . ?
C9 C10 1.443(6) . ?
C9 H2 0.9300 . ?
C10 C25 1.436(6) . ?
C11 C12 1.384(5) . ?
C11 C16 1.386(4) . ?
C12 C13 1.385(5) . ?
C12 H8 0.9300 . ?
C13 C14 1.363(6) . ?
C13 H4 0.9300 . ?
C14 C15 1.343(6) . ?
C14 H5 0.9300 . ?
C15 C16 1.391(5) . ?
C15 H6 0.9300 . ?
C16 H7 0.9300 . ?
C19 C20 1.459(6) . ?
C19 H14 0.9700 . ?
C19 H13 0.9700 . ?
C20 H17 0.9600 . ?
C20 H16 0.9600 . ?
C20 H15 0.9600 . ?
C22 C23 1.489(6) . ?
C22 H18 0.9700 . ?
C22 H19 0.9700 . ?
C23 H20 0.9600 . ?
C23 H21 0.9600 . ?
C23 H22 0.9600 . ?
C24 C25 1.315(6) . ?
C24 H23 0.9300 . ?
C25 H24 0.9300 . ?

loop_
_geom_torsion_atom_site_label_1
_geom_torsion_atom_site_label_2
_geom_torsion_atom_site_label_3
_geom_torsion_atom_site_label_4
_geom_torsion
_geom_torsion_site_symmetry_1
_geom_torsion_site_symmetry_2
_geom_torsion_site_symmetry_3
_geom_torsion_site_symmetry_4
_geom_torsion_publ_flag
C3 O1 C2 C1 -85.4(6) . . . . ?
C2 O1 C3 O5 -2.5(6) . . . . ?
C2 O1 C3 C4 179.6(3) . . . . ?
O5 C3 C4 C5 149.5(4) . . . . ?
O1 C3 C4 C5 -32.6(4) . . . . ?
O5 C3 C4 C18 -87.7(4) . . . . ?
O1 C3 C4 C18 90.2(3) . . . . ?
O5 C3 C4 C21 28.1(5) . . . . ?
O1 C3 C4 C21 -154.1(3) . . . . ?
C3 C4 C5 C6 121.8(4) . . . . ?
C18 C4 C5 C6 2.3(5) . . . . ?
C21 C4 C5 C6 -115.0(4) . . . . ?
C3 C4 C5 C17 -55.9(4) . . . . ?
C18 C4 C5 C17 -175.4(3) . . . . ?
C21 C4 C5 C17 67.3(3) . . . . ?
C17 C5 C6 C11 169.6(3) . . . . ?
C4 C5 C6 C11 -8.2(6) . . . . ?
C17 C5 C6 C7 -3.1(4) . . . . ?
C4 C5 C6 C7 179.0(3) . . . . ?
C17 O3 C7 C24 -116.5(3) . . . . ?
C17 O3 C7 C8 120.1(3) . . . . ?
C17 O3 C7 C6 2.4(4) . . . . ?
C5 C6 C7 O3 0.6(3) . . . . ?
C11 C6 C7 O3 -173.3(3) . . . . ?
C5 C6 C7 C24 117.7(3) . . . . ?
C11 C6 C7 C24 -56.1(4) . . . . ?
C5 C6 C7 C8 -113.9(3) . . . . ?
C11 C6 C7 C8 72.2(4) . . . . ?
O3 C7 C8 C9 131.0(4) . . . . ?
C24 C7 C8 C9 10.5(6) . . . . ?
C6 C7 C8 C9 -116.8(4) . . . . ?
C7 C8 C9 C10 -0.7(7) . . . . ?
C8 C9 C10 O2 171.5(5) . . . . ?
C8 C9 C10 C25 -8.5(7) . . . . ?
C5 C6 C11 C12 115.8(4) . . . . ?
C7 C6 C11 C12 -72.0(4) . . . . ?
C5 C6 C11 C16 -67.6(5) . . . . ?
C7 C6 C11 C16 104.6(3) . . . . ?
C16 C11 C12 C13 0.0(5) . . . . ?
C6 C11 C12 C13 176.6(3) . . . . ?
C11 C12 C13 C14 -0.1(6) . . . . ?
C12 C13 C14 C15 1.5(7) . . . . ?
C13 C14 C15 C16 -2.8(7) . . . . ?
C12 C11 C16 C15 -1.3(5) . . . . ?
C6 C11 C16 C15 -178.0(3) . . . . ?
C14 C15 C16 C11 2.6(7) . . . . ?
C7 O3 C17 O4 176.4(3) . . . . ?
C7 O3 C17 C5 -4.2(4) . . . . ?
C6 C5 C17 O4 -176.0(4) . . . . ?
C4 C5 C17 O4 2.2(6) . . . . ?
C6 C5 C17 O3 4.7(4) . . . . ?
C4 C5 C17 O3 -177.1(3) . . . . ?
C19 O7 C18 O6 5.1(5) . . . . ?
C19 O7 C18 C4 -172.7(3) . . . . ?
C5 C4 C18 O6 108.3(4) . . . . ?
C3 C4 C18 O6 -13.5(4) . . . . ?
C21 C4 C18 O6 -132.9(3) . . . . ?
C5 C4 C18 O7 -73.8(3) . . . . ?
C3 C4 C18 O7 164.4(3) . . . . ?
C21 C4 C18 O7 44.9(3) . . . . ?
C18 O7 C19 C20 143.6(4) . . . . ?
C22 O8 C21 O9 5.4(5) . . . . ?
C22 O8 C21 C4 -172.6(3) . . . . ?
C5 C4 C21 O9 -2.9(4) . . . . ?
C3 C4 C21 O9 119.8(3) . . . . ?
C18 C4 C21 O9 -124.1(3) . . . . ?
C5 C4 C21 O8 175.2(3) . . . . ?
C3 C4 C21 O8 -62.2(3) . . . . ?
C18 C4 C21 O8 54.0(3) . . . . ?
C21 O8 C22 C23 177.5(3) . . . . ?
O3 C7 C24 C25 -131.0(4) . . . . ?
C8 C7 C24 C25 -11.7(6) . . . . ?
C6 C7 C24 C25 115.4(4) . . . . ?
C7 C24 C25 C10 3.1(7) . . . . ?
O2 C10 C25 C24 -172.7(6) . . . . ?
C9 C10 C25 C24 7.3(8) . . . . ?
